data_7243334
loop_
_publ_author_name
'Peloquin, Andrew J.'
'McMillen, Colin D.'
'Pennington, William T.'

_publ_section_title
;
 One dimensional halogen bond design: Br&#x22EF;N versus I&#x22EF;N with
 fluoroarenes
;
_journal_issue 35
_journal_name_full CrystEngComm
_journal_page_first 6098
_journal_page_last 6106
_journal_paper_doi 10.1039/D1CE00864A
_journal_volume 23
_journal_year 2021
_chemical_formula_moiety 'C6 F4 I2, C7 H10 N2'
_chemical_formula_sum 'C13 H10 F4 I2 N2'
_chemical_formula_weight 524.040
_space_group_crystal_system triclinic
_space_group_IT_number 2
_space_group_name_Hall '-P 1'
_space_group_name_H-M_alt 'P -1'
_symmetry_Int_Tables_number 2
_atom_sites_solution_primary dual
_audit_creation_date 2021-05-25
_audit_creation_method
;
Olex2 1.3
(compiled 2020.11.12 svn.r5f609507 for OlexSys, GUI svn.r6272)
;
_audit_update_record
;
2021-06-27 deposited with the CCDC.	2021-08-02 downloaded from the CCDC.
;
_cell_angle_alpha 97.062(1)
_cell_angle_beta 95.417(1)
_cell_angle_gamma 110.587(2)
_cell_formula_units_Z 2
_cell_length_a 7.7759(2)
_cell_length_b 9.1295(2)
_cell_length_c 11.6480(1)
_cell_measurement_reflns_used 29132
_cell_measurement_temperature 106(8)
_cell_measurement_theta_max 29.1090
_cell_measurement_theta_min 1.7690
_cell_volume 759.74(3)
_computing_cell_refinement 'CrysAlisPro 1.171.40.81a (Rigaku OD, 2020)'
_computing_data_collection 'CrysAlisPro 1.171.40.81a (Rigaku OD, 2020)'
_computing_data_reduction 'CrysAlisPro 1.171.40.81a (Rigaku OD, 2020)'
_computing_molecular_graphics 'Olex2 1.3 (Dolomanov et al., 2009)'
_computing_publication_material 'Olex2 1.3 (Dolomanov et al., 2009)'
_computing_structure_refinement 'olex2.refine 1.3 (Bourhis et al., 2015)'
_computing_structure_solution 'SHELXT 2018/2 (Sheldrick, 2018)'
_diffrn_ambient_environment N~2~
_diffrn_ambient_temperature 106(8)
_diffrn_detector 'Hybrid Pixel Array Detector'
_diffrn_detector_area_resol_mean 10.0000
_diffrn_detector_type HyPix3000
_diffrn_measured_fraction_theta_full 0.9993
_diffrn_measured_fraction_theta_max 0.9984
_diffrn_measurement_details
;
List of Runs (angles in degrees, time in seconds):

  # Type    Start    End  Width  t~exp~   \w     \q     \k     \f   Frames
#--------------------------------------------------------------------------
  1  \w    -18.00  89.00   0.50    0.55    --   14.30  13.00  54.00  214
  2  \w      2.00  83.00   0.50    0.55    --   14.30  30.00 -90.00  162
  3  \w      2.00  83.00   0.50    0.55    --   14.30  30.00-180.00  162
  4  \w     -3.00  82.00   0.50    0.55    --   14.30  45.00 -90.00  170
  5  \w     -8.00  82.00   0.50    0.55    --   14.30  61.00  60.00  180
  6  \w    -13.00  83.00   0.50    0.55    --   14.30  77.00-150.00  192
  7  \w    -28.00  53.00   0.50    0.55    --  -15.63  30.00-150.00  162
  8  \w    -33.00  52.00   0.50    0.55    --  -15.63  45.00 -60.00  170
  9  \w    -45.00  59.00   0.50    0.55    --  -15.63  13.00  54.00  208
 10  \w      9.00  65.00   0.50    0.55    --   14.30-125.00 -90.00  112
 11  \w      9.00  65.00   0.50    0.55    --   14.30-125.00-180.00  112
 12  \w    -38.00  17.00   0.50    0.55    --  -15.63 -94.00-150.00  110
 13  \w    -38.00  17.00   0.50    0.55    --  -15.63 -94.00 -90.00  110
 14  \w    -38.00  17.00   0.50    0.55    --  -15.63 -94.00 -60.00  110
 15  \w      9.00  65.00   0.50    0.55    --   14.30-125.00  60.00  112
 16  \w      9.00  65.00   0.50    0.55    --   14.30-125.00 150.00  112
 17  \w    -38.00  17.00   0.50    0.55    --  -15.63 -94.00 120.00  110
 18  \w    -38.00  17.00   0.50    0.55    --  -15.63 -94.00  90.00  110
 19  \w    -38.00  17.00   0.50    0.55    --  -15.63 -94.00 -30.00  110
 20  \w    -38.00  17.00   0.50    0.55    --  -15.63 -94.00  60.00  110
 21  \w    -53.00  37.00   0.50    0.55    --   14.30 -61.00 150.00  180
 22  \w    -53.00  29.00   0.50    0.55    --   14.30 -45.00  30.00  164
 23  \w    -54.00  14.00   0.50    0.55    --   14.30 -30.00-120.00  136
 24  \w    -54.00  14.00   0.50    0.55    --   14.30 -30.00-150.00  136
 25  \w    -54.00  14.00   0.50    0.55    --   14.30 -30.00-180.00  136
 26  \w    -61.00   2.00   0.50    0.55    --   14.30 -13.00-117.00  126
 27  \w    -54.00  14.00   0.50    0.55    --   14.30 -30.00 -30.00  136
 28  \w    -60.00   3.00   0.50    0.55    --   14.30 -15.00  60.00  126
 29  \w    -53.00  29.00   0.50    0.55    --   14.30 -45.00 120.00  164
 30  \w    -60.00   3.00   0.50    0.55    --   14.30 -15.00 -60.00  126
 31  \w    -62.00  90.00   0.50    0.55    --   14.30   0.00-180.00  304
 32  \w    -60.00   3.00   0.50    0.55    --   14.30 -15.00 -30.00  126
 33  \w    -82.00   2.00   0.50    0.55    --  -15.63 -45.00 120.00  168
 34  \w    -82.00   2.00   0.50    0.55    --  -15.63 -45.00  30.00  168
 35  \w    -82.00   2.00   0.50    0.55    --  -15.63 -45.00-120.00  168
 36  \w    -83.00   7.00   0.50    0.55    --  -15.63 -61.00-180.00  180
 37  \w    -83.00   7.00   0.50    0.55    --  -15.63 -61.00   0.00  180
 38  \w    -84.00  -3.00   0.50    0.55    --  -15.63 -30.00-120.00  162
 39  \w    -82.00   2.00   0.50    0.55    --  -15.63 -45.00 -90.00  168
 40  \w    -82.00   2.00   0.50    0.55    --  -15.63 -45.00  60.00  168
 41  \w    -90.00   2.00   0.50    0.55    --  -15.63 -13.00-117.00  184
 42  \w    -66.00  -9.00   0.50    0.55    --  -15.63 125.00 -60.00  114
 43  \w    -66.00  -9.00   0.50    0.55    --  -15.63 125.00-150.00  114
 44  \w    -66.00  -9.00   0.50    0.55    --  -15.63 125.00-120.00  114
 45  \w    -66.00  -9.00   0.50    0.55    --  -15.63 125.00   0.00  114
 46  \w    -66.00  -9.00   0.50    0.55    --  -15.63 125.00  60.00  114
 47  \w    -66.00  -9.00   0.50    0.55    --  -15.63 125.00 120.00  114
 48  \w    -66.00  -9.00   0.50    0.55    --  -15.63 125.00 150.00  114
 49  \w    -78.00 -19.00   0.50    0.55    --  -15.63 143.00  23.12  118
 50  \w    -66.00  -9.00   0.50    0.55    --  -15.63 125.00 -30.00  114
 51  \w    -76.00 -17.00   0.50    0.55    --  -15.63 140.00-108.95  118
 52  \w    -66.00  -9.00   0.50    0.55    --  -15.63 125.00-180.00  114
 53  \w    -78.00 -19.00   0.50    0.55    --  -15.63 143.00 -85.75  118
;
_diffrn_measurement_device 'four-circle diffractometer'
_diffrn_measurement_device_type 'XtaLAB Synergy, Single source at offset/far, HyPix3000'
_diffrn_measurement_method '\w scans'
_diffrn_orient_matrix_type 'CrysAlisPro convention (1999,Acta A55,543-557)'
_diffrn_orient_matrix_UB_11 -0.0688070000
_diffrn_orient_matrix_UB_12 0.0334175000
_diffrn_orient_matrix_UB_13 -0.0093233000
_diffrn_orient_matrix_UB_21 -0.0697270000
_diffrn_orient_matrix_UB_22 -0.0727842000
_diffrn_orient_matrix_UB_23 0.0054643000
_diffrn_orient_matrix_UB_31 0.0105594000
_diffrn_orient_matrix_UB_32 0.0259324000
_diffrn_orient_matrix_UB_33 0.0610964000
_diffrn_radiation_monochromator mirror
_diffrn_radiation_probe x-ray
_diffrn_radiation_type 'Mo K\a'
_diffrn_radiation_wavelength 0.71073
_diffrn_reflns_av_R_equivalents 0.0794
_diffrn_reflns_av_unetI/netI 0.0313
_diffrn_reflns_Laue_measured_fraction_full 0.9993
_diffrn_reflns_Laue_measured_fraction_max 0.9984
_diffrn_reflns_limit_h_max 10
_diffrn_reflns_limit_h_min -10
_diffrn_reflns_limit_k_max 12
_diffrn_reflns_limit_k_min -12
_diffrn_reflns_limit_l_max 15
_diffrn_reflns_limit_l_min -15
_diffrn_reflns_number 53237
_diffrn_reflns_point_group_measured_fraction_full 0.9993
_diffrn_reflns_point_group_measured_fraction_max 0.9984
_diffrn_reflns_theta_full 25.2417
_diffrn_reflns_theta_max 26.50
_diffrn_reflns_theta_min 1.78
_diffrn_source 'micro-focus sealed X-ray tube'
_diffrn_source_type 'PhotonJet (Mo) X-ray Source'
_exptl_absorpt_coefficient_mu 4.175
_exptl_absorpt_correction_T_max 1.000
_exptl_absorpt_correction_T_min 0.314
_exptl_absorpt_correction_type gaussian
_exptl_absorpt_process_details
;
CrysAlisPro 1.171.40.81a (Rigaku Oxford Diffraction, 2020)
Numerical absorption correction based on gaussian integration over
a multifaceted crystal model
Empirical absorption correction using spherical harmonics,
implemented in SCALE3 ABSPACK scaling algorithm.
;
_exptl_crystal_density_diffrn 2.291
_exptl_crystal_description plate
_exptl_crystal_F_000 486.693
_exptl_crystal_size_max 0.537
_exptl_crystal_size_mid 0.206
_exptl_crystal_size_min 0.153
_refine_diff_density_max 1.4394
_refine_diff_density_min -1.4836
_refine_diff_density_rms 0.1904
_refine_ls_d_res_high 0.7965
_refine_ls_d_res_low 11.4321
_refine_ls_goodness_of_fit_ref 1.2580
_refine_ls_hydrogen_treatment constr
_refine_ls_matrix_type full
_refine_ls_number_constraints 14
_refine_ls_number_parameters 193
_refine_ls_number_reflns 3146
_refine_ls_number_restraints 0
_refine_ls_restrained_S_all 1.2580
_refine_ls_R_factor_all 0.0350
_refine_ls_R_factor_gt 0.0302
_refine_ls_shift/su_max 0.0001
_refine_ls_shift/su_mean 0.0000
_refine_ls_structure_factor_coef Fsqd
_refine_ls_weighting_details 'w=1/[\s^2^(Fo^2^)+(0.0600P)^2^+0.3949P] where P=(Fo^2^+2Fc^2^)/3'
_refine_ls_weighting_scheme calc
_refine_ls_wR_factor_gt 0.0809
_refine_ls_wR_factor_ref 0.1058
_reflns_Friedel_coverage 0.0
_reflns_limit_h_max 9
_reflns_limit_h_min -9
_reflns_limit_k_max 11
_reflns_limit_k_min -11
_reflns_limit_l_max 14
_reflns_limit_l_min 0
_reflns_number_gt 2819
_reflns_number_total 3146
_reflns_threshold_expression I>=2u(I)
_cod_data_source_file d1ce00864a2.cif
_cod_data_source_block I2F4bz_235Me3pyrz
_cod_depositor_comments 'Adding full bibliography for 7243307--7243335.cif.'
_cod_database_code 7243334
_chemical_oxdiff_formula (I2F4C6)(N2C7H10)
_chemical_oxdiff_usercomment (Br2F4Bz)(Me3pyrz)
_reflns_odcompleteness_completeness 100.00
_reflns_odcompleteness_iscentric 1
_reflns_odcompleteness_theta 28.22
_olex2_refinement_description
;
1.a Aromatic/amide H refined with riding coordinates:
 C10(H10)
1.b Idealised Me refined as rotating group:
 C11(H11a,H11b,H11c), C12(H12a,H12b,H12c), C13(H13a,H13b,H13c)
;
_olex2_submission_special_instructions 'No special instructions were received'
_oxdiff_exptl_absorpt_empirical_details
;
Empirical correction (ABSPACK) includes:
- Absorption correction using spherical harmonics
- Frame scaling
;
_oxdiff_exptl_absorpt_empirical_full_max 1.870
_oxdiff_exptl_absorpt_empirical_full_min 0.627

loop_
_space_group_symop_id
_space_group_symop_operation_xyz
1 x,y,z
2 -x,-y,-z

loop_
_atom_site_label
_atom_site_type_symbol
_atom_site_fract_x
_atom_site_fract_y
_atom_site_fract_z
_atom_site_U_iso_or_equiv
_atom_site_adp_type
_atom_site_occupancy
_atom_site_refinement_flags_posn
I1 I 0.25879(4) 0.41146(3) 0.30398(2) 0.02150(13) Uani 1.000000 .
I2 I 0.24331(4) -0.01592(3) 0.76560(2) 0.02049(13) Uani 1.000000 .
F1 F 0.5465(4) 0.2717(4) 0.4188(2) 0.0287(6) Uani 1.000000 .
F2 F 0.5439(4) 0.1139(3) 0.5962(2) 0.0252(6) Uani 1.000000 .
F3 F -0.0372(4) 0.1402(3) 0.6611(2) 0.0274(6) Uani 1.000000 .
F4 F -0.0276(4) 0.3090(3) 0.4891(2) 0.0263(6) Uani 1.000000 .
C1 C 0.2586(6) 0.2929(5) 0.4472(4) 0.0202(9) Uani 1.000000 .
C2 C 0.4011(6) 0.2400(5) 0.4778(4) 0.0194(9) Uani 1.000000 .
C3 C 0.3978(6) 0.1570(5) 0.5691(4) 0.0201(9) Uani 1.000000 .
C4 C 0.2525(6) 0.1218(5) 0.6336(4) 0.0185(9) Uani 1.000000 .
C5 C 0.1090(6) 0.1734(5) 0.6021(4) 0.0203(9) Uani 1.000000 .
C6 C 0.1147(6) 0.2595(5) 0.5128(4) 0.0205(9) Uani 1.000000 .
N1 N 0.2492(5) 0.5753(5) 0.1059(3) 0.0225(8) Uani 1.000000 .
N2 N 0.2378(5) 0.7680(5) -0.0585(3) 0.0209(8) Uani 1.000000 .
C7 C 0.2433(6) 0.5249(5) -0.0065(4) 0.0201(9) Uani 1.000000 .
C8 C 0.2366(6) 0.6217(5) -0.0909(4) 0.0208(9) Uani 1.000000 .
C9 C 0.2473(6) 0.8201(5) 0.0554(4) 0.0189(9) Uani 1.000000 .
C10 C 0.2491(6) 0.7215(6) 0.1366(4) 0.0213(10) Uani 1.000000 .
H10 H 0.2503(6) 0.7580(6) 0.2150(4) 0.0256(12) Uiso 1.000000 R
C11 C 0.2476(7) 0.3625(6) -0.0411(4) 0.0287(11) Uani 1.000000 .
H11a H 0.363(2) 0.3718(6) -0.068(3) 0.0430(16) Uiso 1.000000 GR
H11b H 0.236(4) 0.3088(15) 0.0253(8) 0.0430(16) Uiso 1.000000 GR
H11c H 0.147(3) 0.3030(14) -0.103(2) 0.0430(16) Uiso 1.000000 GR
C12 C 0.2246(7) 0.5614(6) -0.2179(4) 0.0256(10) Uani 1.000000 .
H12a H 0.112(2) 0.470(2) -0.2428(7) 0.0384(15) Uiso 1.000000 GR
H12b H 0.224(4) 0.6428(14) -0.2625(5) 0.0384(15) Uiso 1.000000 GR
H12c H 0.330(2) 0.533(3) -0.2297(5) 0.0384(15) Uiso 1.000000 GR
C13 C 0.2529(7) 0.9853(6) 0.0930(4) 0.0275(10) Uani 1.000000 .
H13a H 0.363(2) 1.0607(6) 0.073(3) 0.0412(16) Uiso 1.000000 GR
H13b H 0.146(2) 0.9970(13) 0.054(2) 0.0412(16) Uiso 1.000000 GR
H13c H 0.254(5) 1.0039(15) 0.1760(6) 0.0412(16) Uiso 1.000000 GR

loop_
_atom_site_aniso_label
_atom_site_aniso_U_11
_atom_site_aniso_U_22
_atom_site_aniso_U_33
_atom_site_aniso_U_12
_atom_site_aniso_U_13
_atom_site_aniso_U_23
I1 0.0277(2) 0.0221(2) 0.01640(19) 0.00873(14) 0.00360(13) 0.01050(13)
I2 0.0285(2) 0.0209(2) 0.01341(19) 0.00851(14) 0.00459(13) 0.00827(13)
F1 0.0291(15) 0.0416(17) 0.0233(15) 0.0162(13) 0.0124(11) 0.0182(12)
F2 0.0304(14) 0.0352(15) 0.0191(13) 0.0198(12) 0.0063(11) 0.0128(11)
F3 0.0289(14) 0.0382(16) 0.0223(14) 0.0156(13) 0.0134(11) 0.0146(12)
F4 0.0312(15) 0.0353(16) 0.0232(14) 0.0212(13) 0.0086(11) 0.0136(12)
C1 0.028(2) 0.023(2) 0.009(2) 0.007(2) 0.0062(17) 0.0078(17)
C2 0.027(2) 0.022(2) 0.011(2) 0.0097(19) 0.0068(17) 0.0069(17)
C3 0.025(2) 0.021(2) 0.016(2) 0.0102(19) 0.0028(17) 0.0056(17)
C4 0.024(2) 0.019(2) 0.011(2) 0.0058(18) 0.0024(16) 0.0030(17)
C5 0.027(2) 0.022(2) 0.015(2) 0.0106(19) 0.0076(17) 0.0069(17)
C6 0.025(2) 0.023(2) 0.016(2) 0.0124(19) 0.0026(17) 0.0049(17)
N1 0.0249(19) 0.025(2) 0.020(2) 0.0090(16) 0.0038(15) 0.0108(16)
N2 0.026(2) 0.027(2) 0.0122(18) 0.0098(17) 0.0070(15) 0.0087(15)
C7 0.024(2) 0.021(2) 0.016(2) 0.0083(18) 0.0024(17) 0.0048(17)
C8 0.020(2) 0.028(2) 0.018(2) 0.0117(19) 0.0085(17) 0.0097(18)
C9 0.023(2) 0.021(2) 0.017(2) 0.0094(18) 0.0070(17) 0.0126(18)
C10 0.030(2) 0.024(2) 0.013(2) 0.012(2) 0.0043(18) 0.0115(18)
C11 0.034(3) 0.025(2) 0.029(3) 0.013(2) 0.001(2) 0.008(2)
C12 0.036(3) 0.026(2) 0.018(2) 0.011(2) 0.0099(19) 0.0088(18)
C13 0.037(3) 0.026(2) 0.023(2) 0.014(2) 0.005(2) 0.011(2)

loop_
_atom_type_symbol
_atom_type_scat_dispersion_real
_atom_type_scat_dispersion_imag
_atom_type_scat_Cromer_Mann_a1
_atom_type_scat_Cromer_Mann_a2
_atom_type_scat_Cromer_Mann_a3
_atom_type_scat_Cromer_Mann_a4
_atom_type_scat_Cromer_Mann_b1
_atom_type_scat_Cromer_Mann_b2
_atom_type_scat_Cromer_Mann_b3
_atom_type_scat_Cromer_Mann_b4
_atom_type_scat_Cromer_Mann_c
_atom_type_scat_source
_atom_type_scat_dispersion_source
I -0.41187 1.83264 20.14720 18.99490 7.51380 2.27350 4.34700 0.38140 27.76600 66.87760 4.07119989395 'International Tables Volume C Table 6.1.1.4 (pp. 500-502)' 'Henke, Gullikson and Davis, At. Data and Nucl. Data Tables, 1993, 54, 2'
H 0.00000 0.00000 0.49300 0.32291 0.14019 0.04081 10.51090 26.12570 3.14236 57.79970 0.0030380000826 'International Tables Volume C Table 6.1.1.4 (pp. 500-502)' 'Henke, Gullikson and Davis, At. Data and Nucl. Data Tables, 1993, 54, 2'
C 0.00347 0.00161 2.31000 1.02000 1.58860 0.86500 20.84390 10.20750 0.56870 51.65120 0.215599998832 'International Tables Volume C Table 6.1.1.4 (pp. 500-502)' 'Henke, Gullikson and Davis, At. Data and Nucl. Data Tables, 1993, 54, 2'
F 0.01794 0.01033 3.53920 2.64120 1.51700 1.02430 10.28250 4.29440 0.26150 26.14760 0.277599990368 'International Tables Volume C Table 6.1.1.4 (pp. 500-502)' 'Henke, Gullikson and Davis, At. Data and Nucl. Data Tables, 1993, 54, 2'
N 0.00653 0.00323 12.21260 3.13220 2.01250 1.16630 0.00570 9.89330 28.99750 0.58260 -11.5290002823 'International Tables Volume C Table 6.1.1.4 (pp. 500-502)' 'Henke, Gullikson and Davis, At. Data and Nucl. Data Tables, 1993, 54, 2'

loop_
_exptl_crystal_face_index_h
_exptl_crystal_face_index_k
_exptl_crystal_face_index_l
_exptl_crystal_face_perp_dist
2 2 1 0.0884
2 -1 1 0.1490
-2 1 -1 0.1669
2 -2 1 0.1948
2 -1 -1 0.0978
2 -1 -2 0.1053
1 -1 -1 0.0782
-1 2 -2 0.2452
-1 2 -1 0.2249
-1 2 0 0.1777
-1 2 1 0.1390
1 -2 -2 0.0900
1 -2 -1 0.1369
1 -2 0 0.1946
0 0 1 0.2340
0 1 -2 0.2465
0 2 -1 0.1985
0 -2 1 0.2497
0 -1 2 0.2740
0 -2 -1 0.1246
0 -1 0 0.1926
0 0 -1 0.1916
0 1 0 0.1388
0 1 1 0.0720
0 1 2 0.1347
1 1 -2 0.1876
-1 0 2 0.1958
1 2 2 0.0650
1 1 -1 0.1535
-1 1 1 0.1125
2 2 -1 0.1316
-2 0 -1 0.1114
1 1 0 0.1049
2 -1 2 0.1673
-2 -1 -1 0.0622
-1 0 0 0.0694
2 0 1 0.1034

loop_
_geom_angle_atom_site_label_1
_geom_angle_atom_site_label_2
_geom_angle_atom_site_label_3
_geom_angle
_geom_angle_site_symmetry_1
_geom_angle_site_symmetry_3
_geom_angle_publ_flag
C2 C1 I1 121.2(3) . . ?
C6 C1 I1 121.7(3) . . ?
C6 C1 C2 117.1(4) . . ?
C1 C2 F1 119.8(4) . . ?
C3 C2 F1 118.9(4) . . ?
C3 C2 C1 121.3(4) . . ?
C2 C3 F2 118.0(4) . . ?
C4 C3 F2 120.5(4) . . ?
C4 C3 C2 121.5(4) . . ?
C3 C4 I2 120.7(3) . . ?
C5 C4 I2 122.0(3) . . ?
C5 C4 C3 117.2(4) . . ?
C4 C5 F3 119.6(4) . . ?
C6 C5 F3 119.2(4) . . ?
C6 C5 C4 121.2(4) . . ?
C1 C6 F4 120.5(4) . . ?
C5 C6 F4 117.9(4) . . ?
C5 C6 C1 121.7(4) . . ?
C10 N1 C7 117.7(4) . . ?
C9 N2 C8 118.5(4) . . ?
C8 C7 N1 121.1(4) . . ?
C11 C7 N1 117.9(4) . . ?
C11 C7 C8 121.0(4) . . ?
C7 C8 N2 120.4(4) . . ?
C12 C8 N2 119.1(4) . . ?
C12 C8 C7 120.5(4) . . ?
C10 C9 N2 120.2(4) . . ?
C13 C9 N2 119.0(4) . . ?
C13 C9 C10 120.9(4) . . ?
C9 C10 N1 122.0(4) . . ?

loop_
_geom_bond_atom_site_label_1
_geom_bond_atom_site_label_2
_geom_bond_distance
_geom_bond_site_symmetry_2
_geom_bond_publ_flag
I1 C1 2.098(4) . ?
I2 C4 2.094(5) . ?
F1 C2 1.341(5) . ?
F2 C3 1.350(5) . ?
F3 C5 1.346(5) . ?
F4 C6 1.353(5) . ?
C1 C2 1.390(6) . ?
C1 C6 1.381(6) . ?
C2 C3 1.376(6) . ?
C3 C4 1.382(6) . ?
C4 C5 1.391(6) . ?
C5 C6 1.374(6) . ?
N1 C7 1.324(5) . ?
N1 C10 1.339(6) . ?
N2 C8 1.339(6) . ?
N2 C9 1.340(5) . ?
C7 C8 1.409(6) . ?
C7 C11 1.501(6) . ?
C8 C12 1.495(6) . ?
C9 C10 1.386(6) . ?
C9 C13 1.503(6) . ?

loop_
_geom_torsion_atom_site_label_1
_geom_torsion_atom_site_label_2
_geom_torsion_atom_site_label_3
_geom_torsion_atom_site_label_4
_geom_torsion
_geom_torsion_site_symmetry_1
_geom_torsion_site_symmetry_2
_geom_torsion_site_symmetry_3
_geom_torsion_site_symmetry_4
_geom_torsion_publ_flag
I1 C1 C2 F1 3.4(4) . . . . ?
I1 C1 C2 C3 -177.6(3) . . . . ?
I1 C1 C6 F4 -2.9(4) . . . . ?
I1 C1 C6 C5 176.0(3) . . . . ?
I2 C4 C3 F2 -5.3(4) . . . . ?
I2 C4 C3 C2 176.4(3) . . . . ?
I2 C4 C5 F3 2.9(4) . . . . ?
I2 C4 C5 C6 -177.9(3) . . . . ?
F1 C2 C1 C6 -178.6(4) . . . . ?
F1 C2 C3 F2 1.2(5) . . . . ?
F1 C2 C3 C4 179.5(4) . . . . ?
F2 C3 C2 C1 -177.9(4) . . . . ?
F2 C3 C4 C5 178.5(4) . . . . ?
F3 C5 C4 C3 179.0(4) . . . . ?
F3 C5 C6 F4 0.8(5) . . . . ?
F3 C5 C6 C1 -178.1(4) . . . . ?
F4 C6 C1 C2 179.1(4) . . . . ?
F4 C6 C5 C4 -178.3(4) . . . . ?
C1 C2 C3 C4 0.5(5) . . . . ?
C1 C6 C5 C4 2.8(5) . . . . ?
C2 C3 C4 C5 0.2(5) . . . . ?
C3 C4 C5 C6 -1.8(5) . . . . ?
N1 C7 C8 N2 0.6(5) . . . . ?
N1 C7 C8 C12 -178.3(4) . . . . ?
N1 C10 C9 N2 2.8(5) . . . . ?
N1 C10 C9 C13 -178.2(4) . . . . ?
N2 C8 C7 C11 -178.2(4) . . . . ?

loop_
_exptl_oxdiff_crystal_face_indexfrac_h
_exptl_oxdiff_crystal_face_indexfrac_k
_exptl_oxdiff_crystal_face_indexfrac_l
_exptl_oxdiff_crystal_face_x
_exptl_oxdiff_crystal_face_y
_exptl_oxdiff_crystal_face_z
2.0007 2.0044 0.9993 -0.0800 -0.2799 0.1342
2.0009 -0.9981 0.9993 -0.1804 -0.0614 0.0563
-2.0009 0.9981 -0.9993 0.1804 0.0614 -0.0563
2.0010 -1.9990 0.9993 -0.2138 0.0114 0.0303
1.9995 -1.0037 -0.9984 -0.1618 -0.0718 -0.0659
1.9987 -1.0065 -1.9973 -0.1525 -0.0770 -0.1270
0.9994 -1.0037 -0.9986 -0.0930 -0.0021 -0.0765
-1.0017 1.9962 -1.9980 0.1543 -0.0864 -0.0809
-1.0009 1.9989 -0.9991 0.1450 -0.0812 -0.0198
-1.0002 2.0017 -0.0003 0.1357 -0.0760 0.0413
-0.9995 2.0045 0.9986 0.1264 -0.0707 0.1024
0.9988 -2.0073 -1.9975 -0.1172 0.0655 -0.1635
0.9995 -2.0045 -0.9986 -0.1264 0.0707 -0.1024
1.0002 -2.0017 0.0003 -0.1357 0.0760 -0.0413
0.0007 0.0028 0.9989 -0.0093 0.0052 0.0611
-0.0015 0.9953 -1.9978 0.0520 -0.0832 -0.0963
-0.0009 1.9989 -0.9989 0.0762 -0.1509 -0.0092
0.0009 -1.9989 0.9989 -0.0762 0.1509 0.0092
0.0015 -0.9953 1.9978 -0.0520 0.0832 0.0963
-0.0006 -2.0044 -0.9988 -0.0576 0.1405 -0.1130
0.0001 -1.0008 0.0000 -0.0335 0.0728 -0.0260
-0.0007 -0.0028 -0.9989 0.0093 -0.0052 -0.0611
-0.0001 1.0008 -0.0000 0.0335 -0.0728 0.0260
0.0006 1.0036 0.9989 0.0242 -0.0676 0.0871
0.0014 1.0064 1.9977 0.0149 -0.0624 0.1482
0.9985 0.9952 -1.9975 -0.0168 -0.1530 -0.0857
-0.9986 0.0056 1.9975 0.0503 0.0801 0.1116
1.0013 2.0072 1.9979 -0.0205 -0.2050 0.1847
0.9993 0.9980 -0.9987 -0.0261 -0.1478 -0.0246
-0.9994 1.0037 0.9986 0.0930 0.0021 0.0765
1.9992 1.9988 -0.9985 -0.0615 -0.2903 0.0119
-2.0008 -0.0027 -0.9993 0.1469 0.1342 -0.0823
1.0000 1.0008 0.0002 -0.0354 -0.1426 0.0365
2.0017 -0.9954 1.9982 -0.1896 -0.0562 0.1174
-2.0008 -1.0035 -0.9993 0.1134 0.2071 -0.1082
-1.0001 0.0000 -0.0002 0.0688 0.0697 -0.0106
2.0008 0.0027 0.9993 -0.1469 -0.1342 0.0823
